data_7243151
loop_
_publ_author_name
'Suzaki, Yuji'
'Fukuchi, Yugo'
'Tadami, Hiroko'
'Koizumi, Take-aki'
'Osakada, Kohtaro'
'Ide, Tomohito'
'Horie, Masaki'
'Hoshino, Norihisa'
'Akutagawa, Tomoyuki'

_publ_section_title
;
 Further investigations of the crystal-to-crystal phase transition of a
 [2]pseudorotaxane composed of ferrocene-terminated dialkylammonium and
 dibenzo[24]crown-8-ether
;
_journal_issue 34
_journal_name_full CrystEngComm
_journal_page_first 5944
_journal_page_last 5952
_journal_paper_doi 10.1039/D1CE00457C
_journal_volume 23
_journal_year 2021
_chemical_formula_moiety 'C43 H54 F6 Fe N O8 P0.84 Sb0.16'
_chemical_formula_sum 'C43 H54 F6 Fe N O8 P0.84 Sb0.16'
_chemical_formula_weight 928.24
_space_group_IT_number 2
_space_group_name_Hall '-P 1'
_space_group_name_H-M_alt 'P -1'
_symmetry_cell_setting triclinic
_symmetry_Int_Tables_number 2
_symmetry_space_group_name_Hall '-P 1'
_symmetry_space_group_name_H-M 'P -1'
_atom_sites_solution_hydrogens geom
_atom_sites_solution_primary direct
_atom_sites_solution_secondary difmap
_audit_update_record
;
2021-04-03 deposited with the CCDC.	2021-06-21 downloaded from the CCDC.
;
_cell_angle_alpha 86.836(9)
_cell_angle_beta 77.378(6)
_cell_angle_gamma 88.730(9)
_cell_formula_units_Z 2
_cell_length_a 10.170(3)
_cell_length_b 11.106(4)
_cell_length_c 19.439(6)
_cell_measurement_reflns_used 5118
_cell_measurement_temperature 113
_cell_measurement_theta_max 27.47
_cell_measurement_theta_min 3.10
_cell_volume 2139.2(12)
_computing_cell_refinement CrystalClear
_computing_data_collection 'CrystalClear (Rigaku/MSC Inc., 2006)'
_computing_data_reduction CrystalClear
_computing_molecular_graphics 'CrystalStructure 4.0'
_computing_publication_material 'CrystalStructure 4.0 (Rigaku, 2010)'
_computing_structure_refinement 'SHELXL97 (Sheldrick, 2008)'
_computing_structure_solution 'Il Milione (Burla, et al., 2007)'
_diffrn_ambient_temperature 113
_diffrn_detector_area_resol_mean 7.314
_diffrn_measured_fraction_theta_full 0.956
_diffrn_measured_fraction_theta_max 0.956
_diffrn_measurement_device_type 'Rigaku Saturn70'
_diffrn_measurement_method \w
_diffrn_radiation_type 'Mo K\a'
_diffrn_radiation_wavelength 0.71070
_diffrn_reflns_av_R_equivalents 0.0498
_diffrn_reflns_limit_h_max 13
_diffrn_reflns_limit_h_min -13
_diffrn_reflns_limit_k_max 13
_diffrn_reflns_limit_k_min -14
_diffrn_reflns_limit_l_max 25
_diffrn_reflns_limit_l_min -24
_diffrn_reflns_number 16936
_diffrn_reflns_theta_full 27.48
_diffrn_reflns_theta_max 27.48
_diffrn_standards_number 0
_exptl_absorpt_coefficient_mu 0.561
_exptl_absorpt_correction_T_max 1.000
_exptl_absorpt_correction_T_min 1.000
_exptl_absorpt_correction_type none
_exptl_crystal_colour orange
_exptl_crystal_density_diffrn 1.441
_exptl_crystal_density_method 'not measured'
_exptl_crystal_description platelet
_exptl_crystal_F_000 967.52
_exptl_crystal_size_max 0.350
_exptl_crystal_size_mid 0.150
_exptl_crystal_size_min 0.050
_refine_diff_density_max 1.680
_refine_diff_density_min -0.770
_refine_ls_extinction_method none
_refine_ls_goodness_of_fit_ref 1.470
_refine_ls_hydrogen_treatment constr
_refine_ls_number_parameters 511
_refine_ls_number_reflns 9383
_refine_ls_number_restraints 30
_refine_ls_R_factor_gt 0.0909
_refine_ls_shift/su_max 0.001
_refine_ls_structure_factor_coef Fsqd
_refine_ls_weighting_details 'w = 1/[\s^2^(Fo^2^)+(0.1000P)^2^+0.0000P] where P=(Fo^2^+2Fc^2^)/3'
_refine_ls_weighting_scheme calc
_refine_ls_wR_factor_ref 0.2780
_reflns_number_gt 6282
_reflns_number_total 9383
_reflns_threshold_expression F^2^>2.0\s(F^2^)
_cod_data_source_file d1ce00457c2.cif
_cod_data_source_block 130704fkc241b-1
_cod_depositor_comments 'Adding full bibliography for 7243143--7243153.cif.'
_cod_original_cell_volume 2139.0(11)
_cod_database_code 7243151

loop_
_symmetry_equiv_pos_site_id
_symmetry_equiv_pos_as_xyz
1 +X,+Y,+Z
2 -X,-Y,-Z

loop_
_atom_site_label
_atom_site_type_symbol
_atom_site_fract_x
_atom_site_fract_y
_atom_site_fract_z
_atom_site_U_iso_or_equiv
_atom_site_adp_type
_atom_site_occupancy
_atom_site_symmetry_multiplicity
_atom_site_calc_flag
_atom_site_refinement_flags
_atom_site_disorder_assembly
_atom_site_disorder_group
Sb1 Sb -0.0521(6) -0.2626(5) 0.2435(3) 0.025(2) Uani 0.160(3) 2 d . . .
Fe1 Fe 0.31662(7) 0.37025(7) 0.43128(4) 0.0276(3) Uani 1.0 2 d . . .
P1 P -0.0624(4) -0.2607(4) 0.2481(2) 0.0253(16) Uani 0.840(3) 2 d . . .
F1 F -0.1281(4) -0.1537(4) 0.20454(19) 0.0507(9) Uani 1.0 2 d . . .
F2 F -0.0537(4) -0.3495(3) 0.17812(18) 0.0465(9) Uani 1.0 2 d . . .
F3 F -0.2059(4) -0.3133(3) 0.28389(17) 0.0425(8) Uani 1.0 2 d . . .
F4 F 0.0142(4) -0.3709(3) 0.28560(18) 0.0477(9) Uani 1.0 2 d . . .
F5 F -0.0594(4) -0.1761(3) 0.31058(18) 0.0470(9) Uani 1.0 2 d . . .
F6 F 0.0930(4) -0.2112(3) 0.20581(17) 0.0417(8) Uani 1.0 2 d . . .
O1 O 0.1895(4) 0.3821(3) 0.13196(18) 0.0305(9) Uani 1.0 2 d . . .
O2 O 0.4170(4) 0.5248(3) 0.14242(18) 0.0267(8) Uani 1.0 2 d . . .
O3 O 0.6448(4) 0.4286(3) 0.17548(18) 0.0275(8) Uani 1.0 2 d . . .
O4 O 0.7692(4) 0.2958(4) 0.28043(18) 0.0308(9) Uani 1.0 2 d . . .
O5 O 0.6855(4) 0.0997(4) 0.3530(2) 0.0380(10) Uani 1.0 2 d . . .
O6 O 0.4567(5) -0.0478(4) 0.3500(3) 0.0489(12) Uani 1.0 2 d . . .
O7 O 0.2247(4) 0.0467(3) 0.3086(2) 0.0340(9) Uani 1.0 2 d . . .
O8 O 0.1041(4) 0.1851(3) 0.20417(18) 0.0272(8) Uani 1.0 2 d . . .
N1 N 0.4078(4) 0.2692(4) 0.2115(2) 0.0229(9) Uani 1.0 2 d . . .
C1 C 0.3275(6) 0.1145(6) -0.0972(3) 0.0400(14) Uani 1.0 2 d . . .
C2 C 0.3688(6) 0.1288(5) -0.0268(3) 0.0294(12) Uani 1.0 2 d . . .
C3 C 0.3289(6) 0.0443(5) 0.0295(3) 0.0291(12) Uani 1.0 2 d . . .
C4 C 0.3653(5) 0.0558(5) 0.0941(3) 0.0273(11) Uani 1.0 2 d . . .
C5 C 0.4434(6) 0.1543(5) 0.1024(3) 0.0252(11) Uani 1.0 2 d . . .
C6 C 0.4841(6) 0.2396(5) 0.0463(3) 0.0300(12) Uani 1.0 2 d . . .
C7 C 0.4438(6) 0.2263(5) -0.0172(3) 0.0282(11) Uani 1.0 2 d . . .
C8 C 0.4845(6) 0.1668(5) 0.1717(3) 0.0268(11) Uani 1.0 2 d . . .
C9 C 0.4331(6) 0.2626(5) 0.2857(3) 0.0250(11) Uani 1.0 2 d . . .
C10 C 0.3776(5) 0.3735(5) 0.3249(3) 0.0235(10) Uani 1.0 2 d . . .
C11 C 0.2382(5) 0.4085(5) 0.3443(3) 0.0264(11) Uani 1.0 2 d . . .
C12 C 0.2295(6) 0.5140(5) 0.3854(3) 0.0315(12) Uani 1.0 2 d . . .
C13 C 0.3656(6) 0.5412(5) 0.3903(3) 0.0325(12) Uani 1.0 2 d . . .
C14 C 0.4581(6) 0.4555(5) 0.3528(3) 0.0276(11) Uani 1.0 2 d . . .
C15 C 0.3572(7) 0.1986(6) 0.4639(3) 0.0399(15) Uani 1.0 2 d . . .
C16 C 0.2165(7) 0.2227(6) 0.4845(3) 0.0392(14) Uani 1.0 2 d . . .
C17 C 0.1999(6) 0.3230(6) 0.5289(3) 0.0402(15) Uani 1.0 2 d . . .
C18 C 0.3287(7) 0.3622(6) 0.5360(3) 0.0394(15) Uani 1.0 2 d . . .
C19 C 0.4283(7) 0.2840(6) 0.4954(3) 0.0431(15) Uani 1.0 2 d . . .
C20 C 0.0696(5) 0.2012(5) 0.1393(3) 0.0281(11) Uani 1.0 2 d . . .
C21 C -0.0062(6) 0.1195(6) 0.1129(3) 0.0360(13) Uani 1.0 2 d . . .
C22 C -0.0353(6) 0.1439(6) 0.0460(3) 0.0395(14) Uani 1.0 2 d . . .
C23 C 0.0132(6) 0.2510(6) 0.0062(3) 0.0421(15) Uani 1.0 2 d . . .
C24 C 0.0896(6) 0.3313(6) 0.0331(3) 0.0341(13) Uani 1.0 2 d . . .
C25 C 0.1173(5) 0.3068(5) 0.0999(3) 0.0289(12) Uani 1.0 2 d . . .
C26 C 0.2178(6) 0.4994(5) 0.0984(3) 0.0346(13) Uani 1.0 2 d . . .
C27 C 0.2819(5) 0.5695(5) 0.1470(3) 0.0325(12) Uani 1.0 2 d . . .
C28 C 0.4847(6) 0.5907(5) 0.1856(3) 0.0285(11) Uani 1.0 2 d . . .
C29 C 0.6328(6) 0.5580(5) 0.1671(3) 0.0305(12) Uani 1.0 2 d . . .
C30 C 0.7834(5) 0.3901(5) 0.1678(3) 0.0287(12) Uani 1.0 2 d . . .
C31 C 0.8310(6) 0.3961(5) 0.2362(3) 0.0273(11) Uani 1.0 2 d . . .
C32 C 0.7957(5) 0.2839(5) 0.3476(3) 0.0295(12) Uani 1.0 2 d . . .
C33 C 0.8643(6) 0.3690(5) 0.3758(3) 0.0321(12) Uani 1.0 2 d . . .
C34 C 0.8883(6) 0.3452(6) 0.4440(3) 0.0403(14) Uani 1.0 2 d . . .
C35 C 0.8450(7) 0.2396(6) 0.4818(3) 0.0424(15) Uani 1.0 2 d . . .
C36 C 0.7780(6) 0.1545(6) 0.4538(3) 0.0391(15) Uani 1.0 2 d . . .
C37 C 0.7500(5) 0.1756(5) 0.3854(3) 0.0312(12) Uani 1.0 2 d . . .
C38 C 0.6601(6) -0.0192(5) 0.3863(4) 0.0443(16) Uani 1.0 2 d . . .
C39 C 0.5950(6) -0.0898(6) 0.3385(4) 0.0486(17) Uani 1.0 2 d . . .
C40 C 0.3827(7) -0.1160(6) 0.3139(5) 0.0537(19) Uani 1.0 2 d . . .
C41 C 0.2369(6) -0.0769(6) 0.3275(4) 0.0454(16) Uani 1.0 2 d . . .
C42 C 0.0878(6) 0.0869(5) 0.3180(3) 0.0329(12) Uani 1.0 2 d . . .
C43 C 0.0405(5) 0.0851(5) 0.2490(3) 0.0283(11) Uani 1.0 2 d . . .
H1A H 0.4389 0.3457 0.1878 0.0127 Uiso 1.0 2 calc R . .
H1B H 0.3122 0.2614 0.2136 0.0127 Uiso 1.0 2 calc R . .
H1C H 0.4067 0.1097 -0.1344 0.0127 Uiso 1.0 2 calc R . .
H1D H 0.2762 0.0422 -0.0944 0.0127 Uiso 1.0 2 calc R . .
H1E H 0.2736 0.1827 -0.1071 0.0127 Uiso 1.0 2 calc R . .
H3 H 0.2771 -0.0209 0.0239 0.0127 Uiso 1.0 2 calc R . .
H4 H 0.3382 -0.0012 0.1311 0.0127 Uiso 1.0 2 calc R . .
H6 H 0.5373 0.3042 0.0513 0.0127 Uiso 1.0 2 calc R . .
H7 H 0.4680 0.2845 -0.0538 0.0127 Uiso 1.0 2 calc R . .
H8A H 0.5803 0.1828 0.1624 0.0127 Uiso 1.0 2 calc R . .
H8B H 0.4656 0.0921 0.2001 0.0127 Uiso 1.0 2 calc R . .
H9A H 0.3897 0.1915 0.3111 0.0127 Uiso 1.0 2 calc R . .
H9B H 0.5294 0.2569 0.2829 0.0127 Uiso 1.0 2 calc R . .
H11 H 0.1624 0.3676 0.3323 0.0127 Uiso 1.0 2 calc R . .
H12 H 0.1472 0.5578 0.4067 0.0127 Uiso 1.0 2 calc R . .
H13 H 0.3906 0.6067 0.4166 0.0127 Uiso 1.0 2 calc R . .
H14 H 0.5562 0.4527 0.3476 0.0127 Uiso 1.0 2 calc R . .
H15 H 0.3990 0.1350 0.4332 0.0127 Uiso 1.0 2 calc R . .
H16 H 0.1445 0.1789 0.4708 0.0127 Uiso 1.0 2 calc R . .
H17 H 0.1135 0.3606 0.5499 0.0127 Uiso 1.0 2 calc R . .
H18 H 0.3463 0.4296 0.5631 0.0127 Uiso 1.0 2 calc R . .
H19 H 0.5262 0.2885 0.4901 0.0127 Uiso 1.0 2 calc R . .
H21 H -0.0373 0.0493 0.1392 0.0127 Uiso 1.0 2 calc R . .
H22 H -0.0863 0.0901 0.0279 0.0127 Uiso 1.0 2 calc R . .
H23 H -0.0060 0.2675 -0.0380 0.0127 Uiso 1.0 2 calc R . .
H24 H 0.1221 0.4012 0.0069 0.0127 Uiso 1.0 2 calc R . .
H26A H 0.2774 0.4895 0.0527 0.0127 Uiso 1.0 2 calc R . .
H26B H 0.1334 0.5352 0.0916 0.0127 Uiso 1.0 2 calc R . .
H27A H 0.2343 0.5589 0.1959 0.0127 Uiso 1.0 2 calc R . .
H27B H 0.2874 0.6549 0.1333 0.0127 Uiso 1.0 2 calc R . .
H28A H 0.4690 0.6759 0.1762 0.0127 Uiso 1.0 2 calc R . .
H28B H 0.4442 0.5689 0.2345 0.0127 Uiso 1.0 2 calc R . .
H29A H 0.6822 0.5935 0.1981 0.0127 Uiso 1.0 2 calc R . .
H29B H 0.6735 0.5819 0.1185 0.0127 Uiso 1.0 2 calc R . .
H30A H 0.7888 0.3083 0.1523 0.0127 Uiso 1.0 2 calc R . .
H30B H 0.8362 0.4425 0.1309 0.0127 Uiso 1.0 2 calc R . .
H31A H 0.8022 0.4696 0.2601 0.0127 Uiso 1.0 2 calc R . .
H31B H 0.9280 0.3873 0.2295 0.0127 Uiso 1.0 2 calc R . .
H33 H 0.8937 0.4403 0.3502 0.0127 Uiso 1.0 2 calc R . .
H34 H 0.9340 0.4013 0.4636 0.0127 Uiso 1.0 2 calc R . .
H35 H 0.8611 0.2256 0.5269 0.0127 Uiso 1.0 2 calc R . .
H36 H 0.7510 0.0830 0.4797 0.0127 Uiso 1.0 2 calc R . .
H38A H 0.7454 -0.0545 0.3919 0.0127 Uiso 1.0 2 calc R . .
H38B H 0.6015 -0.0110 0.4325 0.0127 Uiso 1.0 2 calc R . .
H39A H 0.5955 -0.1758 0.3502 0.0127 Uiso 1.0 2 calc R . .
H39B H 0.6372 -0.0748 0.2891 0.0127 Uiso 1.0 2 calc R . .
H40A H 0.4270 -0.1056 0.2645 0.0127 Uiso 1.0 2 calc R . .
H40B H 0.3938 -0.1991 0.3299 0.0127 Uiso 1.0 2 calc R . .
H41A H 0.1931 -0.0872 0.3770 0.0127 Uiso 1.0 2 calc R . .
H41B H 0.1864 -0.1198 0.2998 0.0127 Uiso 1.0 2 calc R . .
H42A H 0.0354 0.0333 0.3544 0.0127 Uiso 1.0 2 calc R . .
H42B H 0.0845 0.1675 0.3351 0.0127 Uiso 1.0 2 calc R . .
H43A H -0.0563 0.0960 0.2558 0.0127 Uiso 1.0 2 calc R . .
H43B H 0.0674 0.0116 0.2246 0.0127 Uiso 1.0 2 calc R . .

loop_
_atom_site_aniso_label
_atom_site_aniso_U_11
_atom_site_aniso_U_22
_atom_site_aniso_U_33
_atom_site_aniso_U_12
_atom_site_aniso_U_13
_atom_site_aniso_U_23
Sb1 0.02(17) 0.0240 0.0240 0.0000 0.0000 0.0000
Fe1 0.0312(5) 0.0334(5) 0.0190(4) 0.0043(4) -0.0074(3) -0.0017(3)
P1 0.02(12) 0.0244 0.0244 0.0000 0.0000 0.0000
F1 0.05(8) 0.0490 0.0490 0.0000 0.0000 0.0000
F2 0.04(7) 0.0449 0.0449 0.0000 0.0000 0.0000
F3 0.04(7) 0.0410 0.0410 0.0000 0.0000 0.0000
F4 0.05(7) 0.0461 0.0461 0.0000 0.0000 0.0000
F5 0.05(7) 0.0454 0.0454 0.0000 0.0000 0.0000
F6 0.04(7) 0.0403 0.0403 0.0000 0.0000 0.0000
O1 0.031(2) 0.030(2) 0.032(2) -0.0027(16) -0.0102(16) 0.0025(16)
O2 0.0240(18) 0.0272(19) 0.0302(19) 0.0019(15) -0.0089(15) -0.0022(15)
O3 0.0259(19) 0.0239(18) 0.034(2) -0.0010(15) -0.0105(16) 0.0029(15)
O4 0.032(2) 0.031(2) 0.0297(19) -0.0052(16) -0.0104(16) 0.0097(16)
O5 0.033(2) 0.033(2) 0.049(3) -0.0040(17) -0.0143(19) 0.0163(18)
O6 0.047(3) 0.038(3) 0.069(3) 0.002(2) -0.028(3) -0.000(3)
O7 0.026(2) 0.027(2) 0.049(3) -0.0034(16) -0.0113(18) 0.0083(17)
O8 0.0269(19) 0.0284(19) 0.0270(18) -0.0018(15) -0.0073(15) 0.0005(15)
N1 0.029(3) 0.021(2) 0.020(2) 0.0006(17) -0.0069(17) -0.0020(16)
C1 0.045(4) 0.052(4) 0.028(3) 0.002(3) -0.018(3) -0.009(3)
C2 0.034(3) 0.030(3) 0.026(3) 0.009(3) -0.009(3) -0.008(3)
C3 0.027(3) 0.029(3) 0.031(3) 0.004(3) -0.006(3) -0.007(3)
C4 0.027(3) 0.026(3) 0.030(3) 0.003(2) -0.007(3) -0.007(2)
C5 0.032(3) 0.024(3) 0.019(3) 0.003(2) -0.004(2) -0.0023(19)
C6 0.035(3) 0.031(3) 0.024(3) 0.004(3) -0.006(3) -0.000(3)
C7 0.031(3) 0.029(3) 0.025(3) -0.001(3) -0.008(3) -0.000(2)
C8 0.033(3) 0.030(3) 0.018(3) 0.006(3) -0.007(2) -0.006(2)
C9 0.036(3) 0.027(3) 0.015(3) -0.002(3) -0.010(2) -0.0031(19)
C10 0.025(3) 0.027(3) 0.019(3) -0.001(2) -0.006(2) -0.000(2)
C11 0.028(3) 0.028(3) 0.022(3) 0.006(3) -0.006(2) 0.002(2)
C12 0.038(3) 0.036(3) 0.022(3) 0.002(3) -0.010(3) -0.002(3)
C13 0.040(4) 0.029(3) 0.031(3) -0.003(3) -0.013(3) -0.002(3)
C14 0.030(3) 0.027(3) 0.026(3) -0.002(3) -0.008(3) -0.003(2)
C15 0.056(4) 0.036(4) 0.025(3) 0.013(3) -0.008(3) 0.011(3)
C16 0.047(4) 0.042(4) 0.024(3) 0.008(3) -0.001(3) 0.010(3)
C17 0.041(4) 0.058(4) 0.019(3) 0.010(3) -0.005(3) 0.006(3)
C18 0.049(4) 0.053(4) 0.015(3) 0.013(3) -0.005(3) -0.003(3)
C19 0.055(4) 0.049(4) 0.026(3) 0.013(3) -0.012(3) 0.000(3)
C20 0.024(3) 0.029(3) 0.033(3) 0.002(2) -0.009(3) -0.002(3)
C21 0.026(3) 0.046(4) 0.037(3) 0.008(3) -0.005(3) -0.015(3)
C22 0.036(4) 0.049(4) 0.035(3) 0.008(3) -0.011(3) -0.012(3)
C23 0.039(4) 0.053(4) 0.038(4) 0.002(3) -0.015(3) -0.006(3)
C24 0.025(3) 0.045(4) 0.033(3) 0.002(3) -0.008(3) -0.000(3)
C25 0.020(3) 0.039(3) 0.029(3) -0.001(3) -0.009(2) -0.003(3)
C26 0.033(3) 0.029(3) 0.044(4) -0.003(3) -0.015(3) 0.010(3)
C27 0.020(3) 0.034(3) 0.045(4) 0.003(3) -0.009(3) -0.001(3)
C28 0.033(3) 0.027(3) 0.029(3) -0.003(3) -0.013(3) -0.002(3)
C29 0.032(3) 0.022(3) 0.041(3) -0.001(3) -0.019(3) 0.007(3)
C30 0.018(3) 0.041(3) 0.025(3) 0.006(3) -0.002(2) 0.005(3)
C31 0.033(3) 0.026(3) 0.023(3) -0.006(3) -0.008(3) 0.010(2)
C32 0.026(3) 0.040(3) 0.022(3) 0.003(3) -0.005(2) 0.006(3)
C33 0.031(3) 0.038(3) 0.027(3) 0.009(3) -0.005(3) -0.005(3)
C34 0.040(4) 0.052(4) 0.027(3) 0.009(3) -0.004(3) -0.001(3)
C35 0.042(4) 0.055(4) 0.028(3) 0.006(3) -0.004(3) 0.007(3)
C36 0.028(3) 0.053(4) 0.030(3) 0.008(3) -0.000(3) 0.021(3)
C37 0.019(3) 0.036(3) 0.036(3) 0.008(3) -0.004(3) 0.005(3)
C38 0.035(4) 0.030(3) 0.066(5) -0.007(3) -0.012(3) 0.021(3)
C39 0.026(3) 0.035(4) 0.084(5) 0.007(3) -0.011(3) 0.006(4)
C40 0.056(5) 0.025(3) 0.092(6) -0.003(3) -0.045(4) -0.000(4)
C41 0.040(4) 0.029(3) 0.071(5) -0.009(3) -0.026(4) 0.019(3)
C42 0.031(3) 0.036(3) 0.033(3) -0.002(3) -0.011(3) 0.002(3)
C43 0.027(3) 0.026(3) 0.031(3) -0.006(2) -0.008(3) 0.008(3)

loop_
_atom_type_symbol
_atom_type_description
_atom_type_scat_dispersion_real
_atom_type_scat_dispersion_imag
_atom_type_scat_source
C C 0.0033 0.0016
;
International Tables for Crystallography
(1992, Vol. C, Tables 4.2.6.8 and 6.1.1.4)
;
H H 0.0000 0.0000
;
International Tables for Crystallography
(1992, Vol. C, Table 6.1.1.4)
;
N N 0.0061 0.0033
;
International Tables for Crystallography
(1992, Vol. C, Tables 4.2.6.8 and 6.1.1.4)
;
O O 0.0106 0.0060
;
International Tables for Crystallography
(1992, Vol. C, Tables 4.2.6.8 and 6.1.1.4)
;
Fe Fe 0.3463 0.8444
;
International Tables for Crystallography
(1992, Vol. C, Tables 4.2.6.8 and 6.1.1.4)
;
F F 0.0171 0.0103
;
International Tables for Crystallography
(1992, Vol. C, Tables 4.2.6.8 and 6.1.1.4)
;
P P 0.1023 0.0942
;
International Tables for Crystallography
(1992, Vol. C, Tables 4.2.6.8 and 6.1.1.4)
;
Sb Sb -0.5866 1.5461
;
International Tables for Crystallography
(1992, Vol. C, Tables 4.2.6.8 and 6.1.1.4)
;

loop_
_geom_angle_atom_site_label_1
_geom_angle_atom_site_label_2
_geom_angle_atom_site_label_3
_geom_angle
_geom_angle_publ_flag
_geom_angle_site_symmetry_1
_geom_angle_site_symmetry_2
_geom_angle_site_symmetry_3
F1 Sb1 F2 90.1(4) yes . . .
F1 Sb1 F3 87.9(3) yes . . .
F1 Sb1 F4 176.5(4) yes . . .
F1 Sb1 F5 88.9(4) yes . . .
F1 Sb1 F6 91.3(3) yes . . .
F2 Sb1 F3 89.3(4) yes . . .
F2 Sb1 F4 91.2(4) yes . . .
F2 Sb1 F5 176.9(4) yes . . .
F2 Sb1 F6 91.9(3) yes . . .
F3 Sb1 F4 88.8(3) yes . . .
F3 Sb1 F5 87.7(3) yes . . .
F3 Sb1 F6 178.6(4) yes . . .
F4 Sb1 F5 89.7(4) yes . . .
F4 Sb1 F6 92.0(4) yes . . .
F5 Sb1 F6 91.1(4) yes . . .
C10 Fe1 C11 41.4(2) yes . . .
C10 Fe1 C12 69.4(2) yes . . .
C10 Fe1 C13 68.8(2) yes . . .
C10 Fe1 C14 41.3(3) yes . . .
C10 Fe1 C15 104.5(2) yes . . .
C10 Fe1 C16 119.8(3) yes . . .
C10 Fe1 C17 157.1(3) yes . . .
C10 Fe1 C18 159.3(3) yes . . .
C10 Fe1 C19 121.3(3) yes . . .
C11 Fe1 C12 41.2(2) yes . . .
C11 Fe1 C13 69.2(3) yes . . .
C11 Fe1 C14 69.9(2) yes . . .
C11 Fe1 C15 122.7(3) yes . . .
C11 Fe1 C16 107.2(3) yes . . .
C11 Fe1 C17 123.0(3) yes . . .
C11 Fe1 C18 158.5(3) yes . . .
C11 Fe1 C19 159.2(3) yes . . .
C12 Fe1 C13 41.3(3) yes . . .
C12 Fe1 C14 69.8(2) yes . . .
C12 Fe1 C15 161.1(3) yes . . .
C12 Fe1 C16 125.7(3) yes . . .
C12 Fe1 C17 110.1(3) yes . . .
C12 Fe1 C18 122.6(3) yes . . .
C12 Fe1 C19 157.1(3) yes . . .
C13 Fe1 C14 40.9(2) yes . . .
C13 Fe1 C15 154.8(3) yes . . .
C13 Fe1 C16 163.6(3) yes . . .
C13 Fe1 C17 126.8(3) yes . . .
C13 Fe1 C18 108.0(3) yes . . .
C13 Fe1 C19 120.0(3) yes . . .
C14 Fe1 C15 118.1(3) yes . . .
C14 Fe1 C16 154.4(2) yes . . .
C14 Fe1 C17 161.4(3) yes . . .
C14 Fe1 C18 122.9(3) yes . . .
C14 Fe1 C19 104.0(3) yes . . .
C15 Fe1 C16 40.7(3) yes . . .
C15 Fe1 C17 68.3(3) yes . . .
C15 Fe1 C18 69.2(3) yes . . .
C15 Fe1 C19 41.4(3) yes . . .
C16 Fe1 C17 40.8(3) yes . . .
C16 Fe1 C18 69.1(3) yes . . .
C16 Fe1 C19 69.2(3) yes . . .
C17 Fe1 C18 40.5(3) yes . . .
C17 Fe1 C19 68.5(3) yes . . .
C18 Fe1 C19 41.2(3) yes . . .
F1 P1 F2 88.4(3) yes . . .
F1 P1 F3 92.2(3) yes . . .
F1 P1 F4 174.9(3) yes . . .
F1 P1 F5 92.1(3) yes . . .
F1 P1 F6 88.5(3) yes . . .
F2 P1 F3 90.3(3) yes . . .
F2 P1 F4 88.0(3) yes . . .
F2 P1 F5 175.8(4) yes . . .
F2 P1 F6 86.1(3) yes . . .
F3 P1 F4 91.5(3) yes . . .
F3 P1 F5 93.8(3) yes . . .
F3 P1 F6 176.3(4) yes . . .
F4 P1 F5 91.3(3) yes . . .
F4 P1 F6 87.6(3) yes . . .
F5 P1 F6 89.8(3) yes . . .
C25 O1 C26 116.1(5) yes . . .
C27 O2 C28 110.9(4) yes . . .
C29 O3 C30 111.7(4) yes . . .
C31 O4 C32 116.2(4) yes . . .
C37 O5 C38 116.4(5) yes . . .
C39 O6 C40 110.8(5) yes . . .
C41 O7 C42 112.9(4) yes . . .
C20 O8 C43 115.7(4) yes . . .
C8 N1 C9 108.4(4) yes . . .
C8 N1 H1A 109.711 no . . .
C8 N1 H1B 109.711 no . . .
C9 N1 H1A 109.748 no . . .
C9 N1 H1B 109.749 no . . .
H1A N1 H1B 109.500 no . . .
C2 C1 H1C 109.500 no . . .
C2 C1 H1D 109.500 no . . .
C2 C1 H1E 109.500 no . . .
H1C C1 H1D 109.443 no . . .
H1C C1 H1E 109.442 no . . .
H1D C1 H1E 109.442 no . . .
C1 C2 C3 120.5(5) yes . . .
C1 C2 C7 120.9(5) yes . . .
C3 C2 C7 118.6(5) yes . . .
C2 C3 C4 121.3(5) yes . . .
C2 C3 H3 119.332 no . . .
C4 C3 H3 119.331 no . . .
C3 C4 C5 119.1(5) yes . . .
C3 C4 H4 120.438 no . . .
C5 C4 H4 120.438 no . . .
C4 C5 C6 120.1(5) yes . . .
C4 C5 C8 119.5(5) yes . . .
C6 C5 C8 120.3(5) yes . . .
C5 C6 C7 119.2(5) yes . . .
C5 C6 H6 120.422 no . . .
C7 C6 H6 120.422 no . . .
C2 C7 C6 121.6(5) yes . . .
C2 C7 H7 119.216 no . . .
C6 C7 H7 119.217 no . . .
N1 C8 C5 110.9(5) yes . . .
N1 C8 H8A 109.236 no . . .
N1 C8 H8B 109.236 no . . .
C5 C8 H8A 108.985 no . . .
C5 C8 H8B 108.985 no . . .
H8A C8 H8B 109.499 no . . .
N1 C9 C10 111.2(4) yes . . .
N1 C9 H9A 108.965 no . . .
N1 C9 H9B 108.964 no . . .
C10 C9 H9A 109.090 no . . .
C10 C9 H9B 109.090 no . . .
H9A C9 H9B 109.500 no . . .
Fe1 C10 C9 122.5(4) yes . . .
Fe1 C10 C11 70.0(3) yes . . .
Fe1 C10 C14 70.7(3) yes . . .
C9 C10 C11 126.1(5) yes . . .
C9 C10 C14 124.2(5) yes . . .
C11 C10 C14 109.6(5) yes . . .
Fe1 C11 C10 68.6(3) yes . . .
Fe1 C11 C12 70.2(3) yes . . .
Fe1 C11 H11 126.132 no . . .
C10 C11 C12 107.7(5) yes . . .
C10 C11 H11 126.132 no . . .
C12 C11 H11 126.132 no . . .
Fe1 C12 C11 68.6(3) yes . . .
Fe1 C12 C13 68.7(3) yes . . .
Fe1 C12 H12 126.639 no . . .
C11 C12 C13 106.7(5) yes . . .
C11 C12 H12 126.638 no . . .
C13 C12 H12 126.639 no . . .
Fe1 C13 C12 70.0(3) yes . . .
Fe1 C13 C14 70.0(3) yes . . .
Fe1 C13 H13 125.089 no . . .
C12 C13 C14 109.8(5) yes . . .
C12 C13 H13 125.089 no . . .
C14 C13 H13 125.089 no . . .
Fe1 C14 C10 68.0(3) yes . . .
Fe1 C14 C13 69.1(3) yes . . .
Fe1 C14 H14 126.934 no . . .
C10 C14 C13 106.1(5) yes . . .
C10 C14 H14 126.934 no . . .
C13 C14 H14 126.934 no . . .
Fe1 C15 C16 70.3(4) yes . . .
Fe1 C15 C19 69.8(4) yes . . .
Fe1 C15 H15 125.628 no . . .
C16 C15 C19 108.7(5) yes . . .
C16 C15 H15 125.628 no . . .
C19 C15 H15 125.628 no . . .
Fe1 C16 C15 69.0(4) yes . . .
Fe1 C16 C17 69.6(4) yes . . .
Fe1 C16 H16 126.406 no . . .
C15 C16 C17 107.2(6) yes . . .
C15 C16 H16 126.406 no . . .
C17 C16 H16 126.406 no . . .
Fe1 C17 C16 69.6(3) yes . . .
Fe1 C17 C18 70.1(3) yes . . .
Fe1 C17 H17 125.187 no . . .
C16 C17 C18 109.6(5) yes . . .
C16 C17 H17 125.187 no . . .
C18 C17 H17 125.187 no . . .
Fe1 C18 C17 69.4(4) yes . . .
Fe1 C18 C19 68.9(4) yes . . .
Fe1 C18 H18 126.480 no . . .
C17 C18 C19 107.0(6) yes . . .
C17 C18 H18 126.480 no . . .
C19 C18 H18 126.480 no . . .
Fe1 C19 C15 68.9(4) yes . . .
Fe1 C19 C18 69.9(4) yes . . .
Fe1 C19 H19 126.285 no . . .
C15 C19 C18 107.4(6) yes . . .
C15 C19 H19 126.285 no . . .
C18 C19 H19 126.285 no . . .
O8 C20 C21 123.8(5) yes . . .
O8 C20 C25 115.5(5) yes . . .
C21 C20 C25 120.7(6) yes . . .
C20 C21 C22 119.4(6) yes . . .
C20 C21 H21 120.312 no . . .
C22 C21 H21 120.312 no . . .
C21 C22 C23 119.8(6) yes . . .
C21 C22 H22 120.107 no . . .
C23 C22 H22 120.107 no . . .
C22 C23 C24 120.1(6) yes . . .
C22 C23 H23 119.949 no . . .
C24 C23 H23 119.949 no . . .
C23 C24 C25 119.8(5) yes . . .
C23 C24 H24 120.113 no . . .
C25 C24 H24 120.113 no . . .
O1 C25 C20 115.6(5) yes . . .
O1 C25 C24 124.2(5) yes . . .
C20 C25 C24 120.2(6) yes . . .
O1 C26 C27 106.5(5) yes . . .
O1 C26 H26A 107.880 no . . .
O1 C26 H26B 107.880 no . . .
C27 C26 H26A 112.563 no . . .
C27 C26 H26B 112.562 no . . .
H26A C26 H26B 109.206 no . . .
O2 C27 C26 108.3(5) yes . . .
O2 C27 H27A 107.557 no . . .
O2 C27 H27B 107.557 no . . .
C26 C27 H27A 111.994 no . . .
C26 C27 H27B 111.993 no . . .
H27A C27 H27B 109.246 no . . .
O2 C28 C29 108.2(4) yes . . .
O2 C28 H28A 107.644 no . . .
O2 C28 H28B 107.644 no . . .
C29 C28 H28A 111.969 no . . .
C29 C28 H28B 111.969 no . . .
H28A C28 H28B 109.257 no . . .
O3 C29 C28 107.9(4) yes . . .
O3 C29 H29A 107.948 no . . .
O3 C29 H29B 107.948 no . . .
C28 C29 H29A 111.798 no . . .
C28 C29 H29B 111.798 no . . .
H29A C29 H29B 109.307 no . . .
O3 C30 C31 111.9(4) yes . . .
O3 C30 H30A 106.692 no . . .
O3 C30 H30B 106.692 no . . .
C31 C30 H30A 111.042 no . . .
C31 C30 H30B 111.041 no . . .
H30A C30 H30B 109.273 no . . .
O4 C31 C30 105.5(5) yes . . .
O4 C31 H31A 108.371 no . . .
O4 C31 H31B 108.371 no . . .
C30 C31 H31A 112.555 no . . .
C30 C31 H31B 112.555 no . . .
H31A C31 H31B 109.260 no . . .
O4 C32 C33 124.0(5) yes . . .
O4 C32 C37 114.3(5) yes . . .
C33 C32 C37 121.7(5) yes . . .
C32 C33 C34 118.7(5) yes . . .
C32 C33 H33 120.655 no . . .
C34 C33 H33 120.656 no . . .
C33 C34 C35 120.7(6) yes . . .
C33 C34 H34 119.660 no . . .
C35 C34 H34 119.662 no . . .
C34 C35 C36 120.9(6) yes . . .
C34 C35 H35 119.563 no . . .
C36 C35 H35 119.563 no . . .
C35 C36 C37 120.3(6) yes . . .
C35 C36 H36 119.833 no . . .
C37 C36 H36 119.833 no . . .
O5 C37 C32 116.7(5) yes . . .
O5 C37 C36 125.5(5) yes . . .
C32 C37 C36 117.7(6) yes . . .
O5 C38 C39 106.8(6) yes . . .
O5 C38 H38A 108.166 no . . .
O5 C38 H38B 108.166 no . . .
C39 C38 H38A 112.143 no . . .
C39 C38 H38B 112.143 no . . .
H38A C38 H38B 109.289 no . . .
O6 C39 C38 105.8(5) yes . . .
O6 C39 H39A 108.592 no . . .
O6 C39 H39B 108.592 no . . .
C38 C39 H39A 112.186 no . . .
C38 C39 H39B 112.186 no . . .
H39A C39 H39B 109.324 no . . .
O6 C40 C41 111.6(6) yes . . .
O6 C40 H40A 105.570 no . . .
O6 C40 H40B 105.569 no . . .
C41 C40 H40A 112.342 no . . .
C41 C40 H40B 112.342 no . . .
H40A C40 H40B 108.949 no . . .
O7 C41 C40 110.9(5) yes . . .
O7 C41 H41A 106.258 no . . .
O7 C41 H41B 106.258 no . . .
C40 C41 H41A 111.990 no . . .
C40 C41 H41B 111.990 no . . .
H41A C41 H41B 109.099 no . . .
O7 C42 C43 110.7(4) yes . . .
O7 C42 H42A 106.459 no . . .
O7 C42 H42B 106.459 no . . .
C43 C42 H42A 111.889 no . . .
C43 C42 H42B 111.889 no . . .
H42A C42 H42B 109.138 no . . .
O8 C43 C42 107.0(5) yes . . .
O8 C43 H43A 107.971 no . . .
O8 C43 H43B 107.971 no . . .
C42 C43 H43A 112.195 no . . .
C42 C43 H43B 112.196 no . . .
H43A C43 H43B 109.263 no . . .

loop_
_geom_bond_atom_site_label_1
_geom_bond_atom_site_label_2
_geom_bond_distance
_geom_bond_publ_flag
_geom_bond_site_symmetry_1
_geom_bond_site_symmetry_2
Sb1 F1 1.657(7) yes . .
Sb1 F2 1.640(7) yes . .
Sb1 F3 1.683(6) yes . .
Sb1 F4 1.634(7) yes . .
Sb1 F5 1.650(7) yes . .
Sb1 F6 1.600(6) yes . .
Fe1 C10 2.023(5) yes . .
Fe1 C11 2.041(6) yes . .
Fe1 C12 2.063(6) yes . .
Fe1 C13 2.046(6) yes . .
Fe1 C14 2.059(5) yes . .
Fe1 C15 2.038(6) yes . .
Fe1 C16 2.054(6) yes . .
Fe1 C17 2.054(5) yes . .
Fe1 C18 2.063(6) yes . .
Fe1 C19 2.050(7) yes . .
P1 F1 1.635(6) yes . .
P1 F2 1.709(6) yes . .
P1 F3 1.582(5) yes . .
P1 F4 1.657(6) yes . .
P1 F5 1.582(6) yes . .
P1 F6 1.702(5) yes . .
O1 C25 1.382(7) yes . .
O1 C26 1.430(7) yes . .
O2 C27 1.437(7) yes . .
O2 C28 1.435(7) yes . .
O3 C29 1.442(6) yes . .
O3 C30 1.442(6) yes . .
O4 C31 1.437(6) yes . .
O4 C32 1.388(7) yes . .
O5 C37 1.341(8) yes . .
O5 C38 1.440(7) yes . .
O6 C39 1.446(8) yes . .
O6 C40 1.395(10) yes . .
O7 C41 1.411(7) yes . .
O7 C42 1.429(7) yes . .
O8 C20 1.382(7) yes . .
O8 C43 1.445(6) yes . .
N1 C8 1.515(7) yes . .
N1 C9 1.516(7) yes . .
N1 H1A 0.970 no . .
N1 H1B 0.970 no . .
C1 C2 1.535(9) yes . .
C1 H1C 0.960 no . .
C1 H1D 0.960 no . .
C1 H1E 0.960 no . .
C2 C3 1.398(7) yes . .
C2 C7 1.382(8) yes . .
C3 C4 1.397(8) yes . .
C3 H3 0.930 no . .
C4 C5 1.402(8) yes . .
C4 H4 0.930 no . .
C5 C6 1.401(7) yes . .
C5 C8 1.510(8) yes . .
C6 C7 1.400(8) yes . .
C6 H6 0.930 no . .
C7 H7 0.930 no . .
C8 H8A 0.970 no . .
C8 H8B 0.970 no . .
C9 C10 1.518(7) yes . .
C9 H9A 0.970 no . .
C9 H9B 0.970 no . .
C10 C11 1.435(7) yes . .
C10 C14 1.440(8) yes . .
C11 C12 1.445(8) yes . .
C11 H11 0.980 no . .
C12 C13 1.448(9) yes . .
C12 H12 0.980 no . .
C13 C14 1.436(7) yes . .
C13 H13 0.980 no . .
C14 H14 0.980 no . .
C15 C16 1.422(9) yes . .
C15 C19 1.444(10) yes . .
C15 H15 0.980 no . .
C16 C17 1.430(9) yes . .
C16 H16 0.980 no . .
C17 C18 1.426(10) yes . .
C17 H17 0.980 no . .
C18 C19 1.446(9) yes . .
C18 H18 0.980 no . .
C19 H19 0.980 no . .
C20 C21 1.392(9) yes . .
C20 C25 1.400(7) yes . .
C21 C22 1.407(9) yes . .
C21 H21 0.930 no . .
C22 C23 1.420(9) yes . .
C22 H22 0.930 no . .
C23 C24 1.391(9) yes . .
C23 H23 0.930 no . .
C24 C25 1.399(8) yes . .
C24 H24 0.930 no . .
C26 C27 1.515(9) yes . .
C26 H26A 0.970 no . .
C26 H26B 0.970 no . .
C27 H27A 0.970 no . .
C27 H27B 0.970 no . .
C28 C29 1.511(8) yes . .
C28 H28A 0.970 no . .
C28 H28B 0.970 no . .
C29 H29A 0.970 no . .
C29 H29B 0.970 no . .
C30 C31 1.515(8) yes . .
C30 H30A 0.970 no . .
C30 H30B 0.970 no . .
C31 H31A 0.970 no . .
C31 H31B 0.970 no . .
C32 C33 1.392(9) yes . .
C32 C37 1.407(8) yes . .
C33 C34 1.408(9) yes . .
C33 H33 0.930 no . .
C34 C35 1.377(9) yes . .
C34 H34 0.930 no . .
C35 C36 1.379(10) yes . .
C35 H35 0.930 no . .
C36 C37 1.427(9) yes . .
C36 H36 0.930 no . .
C38 C39 1.513(11) yes . .
C38 H38A 0.970 no . .
C38 H38B 0.970 no . .
C39 H39A 0.970 no . .
C39 H39B 0.970 no . .
C40 C41 1.507(10) yes . .
C40 H40A 0.970 no . .
C40 H40B 0.970 no . .
C41 H41A 0.970 no . .
C41 H41B 0.970 no . .
C42 C43 1.521(9) yes . .
C42 H42A 0.970 no . .
C42 H42B 0.970 no . .
C43 H43A 0.970 no . .
C43 H43B 0.970 no . .

loop_
_geom_hbond_atom_site_label_D
_geom_hbond_atom_site_label_H
_geom_hbond_atom_site_label_A
_geom_hbond_site_symmetry_D
_geom_hbond_site_symmetry_H
_geom_hbond_site_symmetry_A
_geom_hbond_distance_DA
_geom_hbond_distance_DH
_geom_hbond_distance_HA
_geom_hbond_angle_DHA
_geom_hbond_publ_flag
N1 H1A O2 . . . 3.067(5) 0.970 2.158 155.6 no
N1 H1A O3 . . . 2.958(6) 0.970 2.265 127.6 no
